data_4128962
loop_
_publ_author_name
'Parsutkar, Mahesh M.'
'Pagar, Vinayak Vishnu'
'RajanBabu, T. V.'

_publ_section_title
;
 Catalytic Enantioselective Synthesis of Cyclobutenes from Alkynes and
 Alkenyl Derivatives.
;
_journal_issue 38
_journal_name_full 'Journal of the American Chemical Society'
_journal_page_first 15367
_journal_page_last 15377
_journal_paper_doi 10.1021/jacs.9b07885
_journal_volume 141
_journal_year 2019
_chemical_absolute_configuration ad
_chemical_formula_moiety 'C24 H24 Br2 O2'
_chemical_formula_sum 'C24 H24 Br2 O2'
_chemical_formula_weight 504.25
_space_group_IT_number 4
_space_group_name_Hall 'P 2yb'
_space_group_name_H-M_alt 'P 1 21 1'
_symmetry_cell_setting monoclinic
_symmetry_Int_Tables_number 4
_symmetry_space_group_name_Hall 'P 2yb'
_symmetry_space_group_name_H-M 'P 1 21 1'
_atom_sites_solution_hydrogens geom
_atom_sites_solution_primary dual
_audit_conform_dict_location ftp://ftp.iucr.org/pub/cif_core.dic
_audit_conform_dict_name cif_core.dic
_audit_conform_dict_version 2.4.3
_audit_creation_date 2019-03-25T16:06:01-00:00
_audit_creation_method 'WinGX routine CIF_UPDATE'
_cell_angle_alpha 90
_cell_angle_beta 94.029(2)
_cell_angle_gamma 90
_cell_formula_units_Z 2
_cell_length_a 11.3708(6)
_cell_length_b 4.6026(2)
_cell_length_c 20.5978(10)
_cell_measurement_reflns_used 9940
_cell_measurement_temperature 150(2)
_cell_measurement_theta_max 25.104
_cell_measurement_theta_min 2.974
_cell_measurement_wavelength 0.71073
_cell_volume 1075.33(9)
_computing_cell_refinement 'SAINT v8.38A (Bruker, 2017)'
_computing_data_collection 'Apex3 v2017.3-0 (Bruker, 2017)'
_computing_data_reduction 'SAINT v8.38A (Bruker, 2017)'
_computing_molecular_graphics 'Ortep for Windows (Farrugia, 2012)'
_computing_publication_material 'WinGX publication routines (Farrugia, 2012)'
_computing_structure_refinement 'SHELXL-2014/7 (Sheldrick, 2014)'
_computing_structure_solution 'SHELXT_2018/2 (Sheldrick, 2015)'
_diffrn_ambient_temperature 150(2)
_diffrn_measured_fraction_theta_full 0.997
_diffrn_measured_fraction_theta_max 0.996
_diffrn_measurement_device_type 'Bruker D8 Venture PHOTON II CPAD'
_diffrn_radiation_monochromator 'TRIUMPH curved--crystal'
_diffrn_radiation_probe x-ray
_diffrn_radiation_type MoK\a
_diffrn_radiation_wavelength 0.71073
_diffrn_reflns_av_R_equivalents 0.0371
_diffrn_reflns_Laue_measured_fraction_full 0.997
_diffrn_reflns_Laue_measured_fraction_max 0.996
_diffrn_reflns_limit_h_max 13
_diffrn_reflns_limit_h_min -13
_diffrn_reflns_limit_k_max 5
_diffrn_reflns_limit_k_min -5
_diffrn_reflns_limit_l_max 24
_diffrn_reflns_limit_l_min -24
_diffrn_reflns_number 24719
_diffrn_reflns_point_group_measured_fraction_full 0.998
_diffrn_reflns_point_group_measured_fraction_max 0.998
_diffrn_reflns_theta_full 25.077
_diffrn_reflns_theta_max 25.077
_diffrn_reflns_theta_min 2.974
_diffrn_source 'fine--focus tube'
_exptl_absorpt_coefficient_mu 3.786
_exptl_absorpt_correction_T_max 0.745
_exptl_absorpt_correction_T_min 0.627
_exptl_absorpt_correction_type multi-scan
_exptl_absorpt_process_details 'SADABS-2016/2 (Bruker AXS )'
_exptl_crystal_colour colorless
_exptl_crystal_density_diffrn 1.557
_exptl_crystal_density_method 'not measured'
_exptl_crystal_description plate
_exptl_crystal_F_000 508
_exptl_crystal_size_max 0.15
_exptl_crystal_size_mid 0.08
_exptl_crystal_size_min 0.04
_refine_diff_density_max 0.308
_refine_diff_density_min -0.27
_refine_diff_density_rms 0.042
_refine_ls_abs_structure_details
;
 Refined as an inversion twin.
;
_refine_ls_abs_structure_Flack 0.013(11)
_refine_ls_extinction_method none
_refine_ls_goodness_of_fit_ref 1.052
_refine_ls_hydrogen_treatment constr
_refine_ls_matrix_type full
_refine_ls_number_constraints 0
_refine_ls_number_parameters 275
_refine_ls_number_reflns 3810
_refine_ls_number_restraints 2
_refine_ls_restrained_S_all 1.056
_refine_ls_R_factor_all 0.03
_refine_ls_R_factor_gt 0.0243
_refine_ls_shift/su_max 0
_refine_ls_shift/su_mean 0
_refine_ls_structure_factor_coef Fsqd
_refine_ls_weighting_details 'w=1/[\s^2^(Fo^2^)+(0.0209P)^2^+0.2023P] where P=(Fo^2^+2Fc^2^)/3'
_refine_ls_weighting_scheme calc
_refine_ls_wR_factor_gt 0.0517
_refine_ls_wR_factor_ref 0.0531
_reflns_number_gt 3475
_reflns_number_total 3810
_reflns_threshold_expression 'I > 2\s(I)'
_cod_data_source_file ja9b07885_si_003.cif
_cod_data_source_block RajanBabu2307
_cod_original_sg_symbol_H-M 'P 21'
_cod_database_code 4128962

loop_
_symmetry_equiv_pos_as_xyz
'x, y, z'
'-x, y+1/2, -z'

loop_
_atom_site_label
_atom_site_type_symbol
_atom_site_fract_x
_atom_site_fract_y
_atom_site_fract_z
_atom_site_U_iso_or_equiv
_atom_site_adp_type
_atom_site_occupancy
_atom_site_calc_flag
_atom_site_disorder_assembly
_atom_site_disorder_group
Br1 Br 0.17528(3) 0.81452(12) 0.64152(2) 0.04187(14) Uani 0.8859(15) d A 1
Br2 Br 0.08364(5) 0.69485(15) 0.28853(3) 0.05495(18) Uani 0.8859(15) d A 1
O1 O 0.3705(2) 0.3647(7) 0.66070(14) 0.0392(9) Uani 0.8859(15) d A 1
O2 O 0.5131(3) 0.7033(10) 0.66055(19) 0.0475(12) Uani 0.8859(15) d A 1
C1 C 0.5928(3) 0.6060(9) 0.83095(17) 0.0394(9) Uani 1 d B 1
C2 C 0.4775(3) 0.5827(9) 0.81134(17) 0.0384(9) Uani 1 d B 1
C3 C 0.5003(3) 0.3846(9) 0.75353(17) 0.0431(11) Uani 1 d B 1
H3 H 0.4709 0.1819 0.759 0.052 Uiso 1 calc B 1
C4 C 0.6334(3) 0.4202(10) 0.77572(18) 0.0479(11) Uani 1 d B 1
H4A H 0.673 0.2374 0.7901 0.057 Uiso 1 calc B 1
H4B H 0.6796 0.527 0.7445 0.057 Uiso 1 calc B 1
C5 C 0.6624(3) 0.7465(10) 0.88670(16) 0.0436(10) Uani 1 d B 1
H5 H 0.6488 0.9608 0.8835 0.052 Uiso 1 calc B 1
C6 C 0.6229(3) 0.6460(11) 0.95176(17) 0.0506(11) Uani 1 d B 1
H6A H 0.6272 0.4314 0.9539 0.061 Uiso 1 calc B 1
H6B H 0.5396 0.7031 0.9552 0.061 Uiso 1 calc B 1
C7 C 0.6979(4) 0.7740(12) 1.00916(19) 0.0579(12) Uani 1 d B 1
H7A H 0.6853 0.9867 1.0106 0.07 Uiso 1 calc B 1
H7B H 0.6726 0.6902 1.0502 0.07 Uiso 1 calc B 1
C8 C 0.8271(4) 0.7125(13) 1.0039(2) 0.0692(14) Uani 1 d B 1
H8A H 0.8735 0.8095 1.0402 0.083 Uiso 1 calc B 1
H8B H 0.8411 0.5007 1.0078 0.083 Uiso 1 calc B 1
C9 C 0.8682(4) 0.8173(16) 0.9406(2) 0.0702(13) Uani 1 d B 1
H9A H 0.9517 0.7615 0.9377 0.084 Uiso 1 calc B 1
H9B H 0.8636 1.0321 0.9392 0.084 Uiso 1 calc B 1
C10 C 0.7946(3) 0.6920(13) 0.8820(2) 0.0570(11) Uani 1 d B 1
H10A H 0.8089 0.4803 0.8794 0.068 Uiso 1 calc B 1
H10B H 0.82 0.7819 0.8416 0.068 Uiso 1 calc B 1
C11 C 0.3682(3) 0.6893(12) 0.83354(17) 0.0505(11) Uani 1 d B 1
H11 H 0.3718 0.8281 0.8677 0.061 Uiso 1 calc B 1
C12 C 0.2625(4) 0.6045(13) 0.8089(2) 0.0617(15) Uani 1 d B 1
H12 H 0.2602 0.4644 0.775 0.074 Uiso 1 calc B 1
C13 C 0.1476(4) 0.7106(19) 0.8301(2) 0.091(2) Uani 1 d B 1
H13A H 0.1039 0.5478 0.8474 0.136 Uiso 1 calc B 1
H13B H 0.1015 0.7956 0.7928 0.136 Uiso 1 calc B 1
H13C H 0.1617 0.8584 0.864 0.136 Uiso 1 calc B 1
C14 C 0.4664(3) 0.5082(9) 0.68748(17) 0.0403(9) Uani 1 d . .
C15 C 0.3389(3) 0.4206(10) 0.59515(18) 0.0348(10) Uani 0.8859(15) d A 1
C16 C 0.2501(3) 0.6048(9) 0.57686(19) 0.0332(10) Uani 0.8859(15) d A 1
C17 C 0.2115(3) 0.6399(9) 0.50998(18) 0.0307(9) Uani 0.8859(15) d A 1
C18 C 0.1188(3) 0.8245(13) 0.48791(19) 0.0396(9) Uani 0.8859(15) d A 1
H18 H 0.0799 0.9377 0.5185 0.048 Uiso 0.8859(15) calc A 1
C19 C 0.0833(3) 0.8440(14) 0.4229(2) 0.0414(11) Uani 0.8859(15) d A 1
H19 H 0.0209 0.971 0.4086 0.05 Uiso 0.8859(15) calc A 1
C20 C 0.1400(4) 0.6750(12) 0.37788(18) 0.0382(11) Uani 0.8859(15) d A 1
C21 C 0.2322(3) 0.4977(10) 0.3964(2) 0.0366(10) Uani 0.8859(15) d A 1
H21 H 0.2709 0.3899 0.3649 0.044 Uiso 0.8859(15) calc A 1
C22 C 0.2698(3) 0.4758(10) 0.46393(19) 0.0317(9) Uani 0.8859(15) d A 1
C23 C 0.3630(3) 0.2843(11) 0.48448(18) 0.0381(10) Uani 0.8859(15) d A 1
H23 H 0.4019 0.1747 0.4533 0.046 Uiso 0.8859(15) calc A 1
C24 C 0.3970(5) 0.2577(13) 0.5504(2) 0.0434(15) Uani 0.8859(15) d A 1
H24 H 0.4591 0.1299 0.5647 0.052 Uiso 0.8859(15) calc A 1
Br3 Br 0.4362(4) 0.1886(14) 0.5454(3) 0.0499(12) Uiso 0.1141(15) d A 2
Br4 Br 0.0592(5) 0.8140(14) 0.2886(3) 0.0499(12) Uiso 0.1141(15) d A 2
O3 O 0.3436(19) 0.486(7) 0.6622(16) 0.0499(12) Uiso 0.1141(15) d A 2
O4 O 0.538(4) 0.615(11) 0.653(2) 0.0499(12) Uiso 0.1141(15) d A 2
C25 C 0.3163(18) 0.471(5) 0.5414(10) 0.0499(12) Uiso 0.1141(15) d A 2
C26 C 0.284(2) 0.593(6) 0.5994(9) 0.0499(12) Uiso 0.1141(15) d A 2
C27 C 0.1931(19) 0.794(6) 0.5986(9) 0.0499(12) Uiso 0.1141(15) d A 2
H27 H 0.1712 0.8775 0.6382 0.06 Uiso 0.1141(15) calc A 2
C28 C 0.1341(18) 0.874(5) 0.5400(10) 0.0499(12) Uiso 0.1141(15) d A 2
H28 H 0.0718 1.012 0.5395 0.06 Uiso 0.1141(15) calc A 2
C29 C 0.1662(15) 0.753(5) 0.4820(9) 0.0499(12) Uiso 0.1141(15) d A 2
C30 C 0.2573(14) 0.551(4) 0.4828(9) 0.0499(12) Uiso 0.1141(15) d A 2
C31 C 0.289(2) 0.429(5) 0.4248(10) 0.0499(12) Uiso 0.1141(15) d A 2
H31 H 0.3517 0.2916 0.4253 0.06 Uiso 0.1141(15) calc A 2
C32 C 0.230(3) 0.509(7) 0.3662(9) 0.0499(12) Uiso 0.1141(15) d A 2
H32 H 0.2523 0.4262 0.3266 0.06 Uiso 0.1141(15) calc A 2
C33 C 0.139(3) 0.711(8) 0.3654(9) 0.0499(12) Uiso 0.1141(15) d A 2
C34 C 0.107(2) 0.833(7) 0.4234(10) 0.0499(12) Uiso 0.1141(15) d A 2
H34 H 0.0449 0.9703 0.4229 0.06 Uiso 0.1141(15) calc A 2

loop_
_atom_site_aniso_label
_atom_site_aniso_U_11
_atom_site_aniso_U_22
_atom_site_aniso_U_33
_atom_site_aniso_U_23
_atom_site_aniso_U_13
_atom_site_aniso_U_12
Br1 0.0407(2) 0.0500(3) 0.0354(2) -0.0099(2) 0.00671(15) -0.0049(2)
Br2 0.0436(3) 0.0862(6) 0.0347(2) 0.0085(3) -0.0005(2) -0.0058(3)
O1 0.0461(16) 0.043(2) 0.0285(14) 0.0041(16) 0.0006(12) -0.0120(14)
O2 0.054(3) 0.057(4) 0.0303(17) 0.0070(19) -0.0027(15) -0.023(2)
C1 0.044(2) 0.043(3) 0.0316(19) 0.0062(16) 0.0067(15) 0.0056(17)
C2 0.043(2) 0.044(3) 0.0283(18) 0.0056(16) 0.0085(15) 0.0029(17)
C3 0.057(2) 0.037(3) 0.037(2) 0.0017(16) 0.0091(17) -0.0035(18)
C4 0.052(2) 0.055(3) 0.037(2) 0.0033(18) 0.0057(17) 0.0145(19)
C5 0.0489(19) 0.046(3) 0.0355(18) 0.0050(18) 0.0021(15) 0.0012(18)
C6 0.057(2) 0.058(3) 0.036(2) 0.0041(19) 0.0018(17) -0.002(2)
C7 0.076(3) 0.057(4) 0.040(2) 0.003(2) -0.0034(19) -0.001(2)
C8 0.071(3) 0.071(4) 0.061(3) -0.005(3) -0.022(2) 0.011(3)
C9 0.049(2) 0.086(4) 0.074(3) -0.006(3) -0.008(2) 0.000(3)
C10 0.046(2) 0.072(3) 0.054(2) -0.003(3) 0.0071(18) 0.000(2)
C11 0.047(2) 0.077(3) 0.0279(17) 0.002(2) 0.0065(15) 0.010(2)
C12 0.051(2) 0.100(5) 0.035(2) 0.007(2) 0.0089(18) 0.001(2)
C13 0.053(2) 0.174(7) 0.046(2) 0.000(4) 0.0084(19) 0.014(4)
C14 0.047(2) 0.043(3) 0.0312(19) -0.0046(18) 0.0064(16) -0.0066(19)
C15 0.037(2) 0.039(3) 0.028(2) 0.0020(17) 0.0047(16) -0.0102(18)
C16 0.0273(19) 0.034(3) 0.038(2) -0.0054(18) 0.0069(16) -0.0090(17)
C17 0.0258(17) 0.033(3) 0.033(2) 0.0004(18) 0.0032(15) -0.0093(17)
C18 0.036(2) 0.045(3) 0.038(2) 0.001(2) 0.0066(16) -0.004(2)
C19 0.030(2) 0.049(3) 0.045(2) 0.009(2) -0.0011(17) 0.000(2)
C20 0.0302(18) 0.052(3) 0.032(2) 0.007(2) -0.0018(16) -0.012(2)
C21 0.035(2) 0.042(3) 0.033(2) -0.002(2) 0.0058(19) -0.0077(19)
C22 0.0291(19) 0.037(3) 0.029(2) -0.0004(18) 0.0055(16) -0.0099(18)
C23 0.0393(19) 0.043(3) 0.0331(19) -0.001(2) 0.0088(15) -0.001(2)
C24 0.042(3) 0.045(4) 0.043(3) -0.003(2) 0.006(2) -0.012(3)

loop_
_atom_type_symbol
_atom_type_description
_atom_type_scat_dispersion_real
_atom_type_scat_dispersion_imag
_atom_type_scat_source
C C 0.0033 0.0016 'International Tables Vol C Tables 4.2.6.8 and 6.1.1.4'
H H 0 0 'International Tables Vol C Tables 4.2.6.8 and 6.1.1.4'
O O 0.0106 0.006 'International Tables Vol C Tables 4.2.6.8 and 6.1.1.4'
Br Br -0.2901 2.4595 'International Tables Vol C Tables 4.2.6.8 and 6.1.1.4'

loop_
_geom_angle_atom_site_label_1
_geom_angle_atom_site_label_2
_geom_angle_atom_site_label_3
_geom_angle
C14 O1 C15 116.6(3)
C2 C1 C5 135.7(3)
C2 C1 C4 94.1(3)
C5 C1 C4 130.2(3)
C1 C2 C11 136.1(4)
C1 C2 C3 93.8(3)
C11 C2 C3 130.2(3)
C14 C3 C2 115.6(3)
C14 C3 C4 114.1(3)
C2 C3 C4 85.6(3)
C14 C3 H3 113
C2 C3 H3 113
C4 C3 H3 113
C1 C4 C3 86.5(3)
C1 C4 H4A 114.2
C3 C4 H4A 114.2
C1 C4 H4B 114.2
C3 C4 H4B 114.2
H4A C4 H4B 111.4
C1 C5 C6 111.9(3)
C1 C5 C10 110.4(3)
C6 C5 C10 111.0(3)
C1 C5 H5 107.8
C6 C5 H5 107.8
C10 C5 H5 107.8
C5 C6 C7 112.5(3)
C5 C6 H6A 109.1
C7 C6 H6A 109.1
C5 C6 H6B 109.1
C7 C6 H6B 109.1
H6A C6 H6B 107.8
C8 C7 C6 111.5(4)
C8 C7 H7A 109.3
C6 C7 H7A 109.3
C8 C7 H7B 109.3
C6 C7 H7B 109.3
H7A C7 H7B 108
C9 C8 C7 111.5(4)
C9 C8 H8A 109.3
C7 C8 H8A 109.3
C9 C8 H8B 109.3
C7 C8 H8B 109.3
H8A C8 H8B 108
C8 C9 C10 112.3(5)
C8 C9 H9A 109.1
C10 C9 H9A 109.1
C8 C9 H9B 109.1
C10 C9 H9B 109.1
H9A C9 H9B 107.9
C9 C10 C5 111.8(4)
C9 C10 H10A 109.2
C5 C10 H10A 109.2
C9 C10 H10B 109.2
C5 C10 H10B 109.3
H10A C10 H10B 107.9
C12 C11 C2 123.8(4)
C12 C11 H11 118.1
C2 C11 H11 118.1
C11 C12 C13 125.5(5)
C11 C12 H12 117.3
C13 C12 H12 117.3
C12 C13 H13A 109.5
C12 C13 H13B 109.5
H13A C13 H13B 109.5
C12 C13 H13C 109.5
H13A C13 H13C 109.5
H13B C13 H13C 109.5
O2 C14 O1 123.0(4)
O4 C14 O3 119(3)
O2 C14 C3 127.6(4)
O1 C14 C3 109.4(3)
C16 C15 C24 122.3(4)
C16 C15 O1 121.4(4)
C24 C15 O1 116.1(4)
C15 C16 C17 120.9(4)
C15 C16 Br1 119.2(3)
C17 C16 Br1 119.9(3)
C18 C17 C22 118.9(4)
C18 C17 C16 123.7(4)
C22 C17 C16 117.5(4)
C19 C18 C17 121.1(4)
C19 C18 H18 119.4
C17 C18 H18 119.4
C18 C19 C20 119.4(4)
C18 C19 H19 120.3
C20 C19 H19 120.3
C21 C20 C19 121.9(4)
C21 C20 Br2 119.9(3)
C19 C20 Br2 118.2(3)
C20 C21 C22 119.2(4)
C20 C21 H21 120.4
C22 C21 H21 120.4
C17 C22 C23 120.5(4)
C17 C22 C21 119.5(4)
C23 C22 C21 120.0(4)
C24 C23 C22 119.8(4)
C24 C23 H23 120.1
C22 C23 H23 120.1
C15 C24 C23 119.1(5)
C15 C24 H24 120.4
C23 C24 H24 120.4
C14 O3 C26 130(3)
C26 C25 C30 120
C26 C25 Br3 118.3(10)
C30 C25 Br3 121.6(10)
C25 C26 C27 120
C25 C26 O3 118.6(18)
C27 C26 O3 121.2(18)
C28 C27 C26 120
C28 C27 H27 120
C26 C27 H27 120
C27 C28 C29 120
C27 C28 H28 120
C29 C28 H28 120
C30 C29 C28 120
C30 C29 C34 120
C28 C29 C34 120
C31 C30 C29 120
C31 C30 C25 120
C29 C30 C25 120
C32 C31 C30 120
C32 C31 H31 120
C30 C31 H31 120
C31 C32 C33 120
C31 C32 H32 120
C33 C32 H32 120
C34 C33 C32 120
C34 C33 Br4 119.5(14)
C32 C33 Br4 120.5(14)
C33 C34 C29 120
C33 C34 H34 120
C29 C34 H34 120

loop_
_geom_bond_atom_site_label_1
_geom_bond_atom_site_label_2
_geom_bond_distance
Br1 C16 1.894(4)
Br2 C20 1.908(4)
O1 C14 1.358(5)
O1 C15 1.396(5)
O2 C14 1.199(6)
C1 C2 1.349(5)
C1 C5 1.495(5)
C1 C4 1.520(5)
C2 C11 1.440(5)
C2 C3 1.536(5)
C3 C14 1.500(5)
C3 C4 1.559(5)
C3 H3 1
C4 H4A 0.99
C4 H4B 0.99
C5 C6 1.515(5)
C5 C10 1.534(5)
C5 H5 1
C6 C7 1.526(5)
C6 H6A 0.99
C6 H6B 0.99
C7 C8 1.508(6)
C7 H7A 0.99
C7 H7B 0.99
C8 C9 1.496(7)
C8 H8A 0.99
C8 H8B 0.99
C9 C10 1.532(6)
C9 H9A 0.99
C9 H9B 0.99
C10 H10A 0.99
C10 H10B 0.99
C11 C12 1.329(6)
C11 H11 0.95
C12 C13 1.489(6)
C12 H12 0.95
C13 H13A 0.98
C13 H13B 0.98
C13 H13C 0.98
C14 O4 1.22(5)
C14 O3 1.46(2)
C15 C16 1.351(6)
C15 C24 1.390(7)
C16 C17 1.425(5)
C17 C18 1.405(6)
C17 C22 1.414(6)
C18 C19 1.375(6)
C18 H18 0.95
C19 C20 1.401(6)
C19 H19 0.95
C20 C21 1.362(6)
C21 C22 1.429(6)
C21 H21 0.95
C22 C23 1.419(6)
C23 C24 1.391(6)
C23 H23 0.95
C24 H24 0.95
Br3 C25 1.881(18)
Br4 C33 1.832(19)
O3 C26 1.50(3)
C25 C26 1.39
C25 C30 1.39
C26 C27 1.39
C27 C28 1.39
C27 H27 0.95
C28 C29 1.39
C28 H28 0.95
C29 C30 1.39
C29 C34 1.39
C30 C31 1.39
C31 C32 1.39
C31 H31 0.95
C32 C33 1.39
C32 H32 0.95
C33 C34 1.39
C34 H34 0.95

loop_
_geom_hbond_atom_site_label_D
_geom_hbond_atom_site_label_H
_geom_hbond_atom_site_label_A
_geom_hbond_distance_DH
_geom_hbond_distance_HA
_geom_hbond_distance_DA
_geom_hbond_angle_DHA
_geom_hbond_site_symmetry_A
C19 H19 Br1 0.95 2.87 3.814(5) 175.1 2_556

loop_
_geom_torsion_atom_site_label_1
_geom_torsion_atom_site_label_2
_geom_torsion_atom_site_label_3
_geom_torsion_atom_site_label_4
_geom_torsion
C5 C1 C2 C11 2.5(9)
C4 C1 C2 C11 -179.7(5)
C5 C1 C2 C3 -176.4(5)
C4 C1 C2 C3 1.4(3)
C1 C2 C3 C14 -116.0(4)
C11 C2 C3 C14 65.0(6)
C1 C2 C3 C4 -1.4(3)
C11 C2 C3 C4 179.6(5)
C2 C1 C4 C3 -1.4(3)
C5 C1 C4 C3 176.6(4)
C14 C3 C4 C1 117.3(4)
C2 C3 C4 C1 1.2(3)
C2 C1 C5 C6 55.3(6)
C4 C1 C5 C6 -121.8(4)
C2 C1 C5 C10 179.6(5)
C4 C1 C5 C10 2.4(6)
C1 C5 C6 C7 176.7(4)
C10 C5 C6 C7 52.7(5)
C5 C6 C7 C8 -54.6(6)
C6 C7 C8 C9 55.2(6)
C7 C8 C9 C10 -55.1(7)
C8 C9 C10 C5 53.5(6)
C1 C5 C10 C9 -176.5(4)
C6 C5 C10 C9 -51.8(6)
C1 C2 C11 C12 -171.7(5)
C3 C2 C11 C12 6.8(7)
C2 C11 C12 C13 -179.5(5)
C15 O1 C14 O2 10.4(6)
C15 O1 C14 C3 -170.0(3)
C2 C3 C14 O2 70.0(5)
C4 C3 C14 O2 -27.0(6)
C2 C3 C14 O1 -109.6(4)
C4 C3 C14 O1 153.4(3)
C14 O1 C15 C16 -100.4(4)
C14 O1 C15 C24 85.0(5)
C24 C15 C16 C17 0.2(6)
O1 C15 C16 C17 -174.2(3)
C24 C15 C16 Br1 179.4(3)
O1 C15 C16 Br1 5.0(5)
C15 C16 C17 C18 179.1(4)
Br1 C16 C17 C18 -0.1(5)
C15 C16 C17 C22 -0.2(6)
Br1 C16 C17 C22 -179.4(3)
C22 C17 C18 C19 0.9(7)
C16 C17 C18 C19 -178.3(4)
C17 C18 C19 C20 0.6(7)
C18 C19 C20 C21 -2.1(7)
C18 C19 C20 Br2 177.2(4)
C19 C20 C21 C22 2.1(6)
Br2 C20 C21 C22 -177.2(3)
C18 C17 C22 C23 -179.2(4)
C16 C17 C22 C23 0.1(6)
C18 C17 C22 C21 -1.0(6)
C16 C17 C22 C21 178.3(3)
C20 C21 C22 C17 -0.5(6)
C20 C21 C22 C23 177.8(4)
C17 C22 C23 C24 0.1(6)
C21 C22 C23 C24 -178.2(4)
C16 C15 C24 C23 0.0(7)
O1 C15 C24 C23 174.6(4)
C22 C23 C24 C15 -0.1(7)
O4 C14 O3 C26 -4(5)
C30 C25 C26 C27 0
Br3 C25 C26 C27 -177.6(18)
C30 C25 C26 O3 176(2)
Br3 C25 C26 O3 -2.1(17)
C14 O3 C26 C25 66(4)
C14 O3 C26 C27 -119(3)
C25 C26 C27 C28 0
O3 C26 C27 C28 -175(2)
C26 C27 C28 C29 0
C27 C28 C29 C30 0
C27 C28 C29 C34 180
C28 C29 C30 C31 180
C34 C29 C30 C31 0
C28 C29 C30 C25 0
C34 C29 C30 C25 180
C26 C25 C30 C31 180
Br3 C25 C30 C31 -2.4(19)
C26 C25 C30 C29 0
Br3 C25 C30 C29 177.6(19)
C29 C30 C31 C32 0
C25 C30 C31 C32 180
C30 C31 C32 C33 0
C31 C32 C33 C34 0
C31 C32 C33 Br4 -179(2)
C32 C33 C34 C29 0
Br4 C33 C34 C29 179(2)
C30 C29 C34 C33 0
C28 C29 C34 C33 180
